data_7206232
loop_
_publ_author_name
'Ma, Lu-Fang'
'Li, Xiu-Qin'
Bin-Liu,
'Wang, Li-Ya'
'Hou, Hong-Wei'

_publ_section_title
;
 Syntheses, structures and magnetic properties of cobalt(ii) and
 nickel(ii) complexes based on 5-methylisophthalate and different
 dipyridyl-containing ligands
;
_journal_issue 15
_journal_name_full CrystEngComm
_journal_page_first 4973
_journal_paper_doi 10.1039/c1ce05177f
_journal_volume 13
_journal_year 2011
_chemical_formula_sum 'C22 H22 N2 Ni O5'
_chemical_formula_weight 453.13
_chemical_name_systematic
;
?
;
_space_group_IT_number 2
_symmetry_cell_setting triclinic
_symmetry_space_group_name_Hall '-P 1'
_symmetry_space_group_name_H-M 'P -1'
_atom_sites_solution_hydrogens geom
_atom_sites_solution_primary direct
_atom_sites_solution_secondary difmap
_audit_creation_method SHELXL-97
_cell_angle_alpha 70.9700(10)
_cell_angle_beta 77.5240(10)
_cell_angle_gamma 65.5670(10)
_cell_formula_units_Z 2
_cell_length_a 10.1421(11)
_cell_length_b 10.3265(11)
_cell_length_c 11.6938(12)
_cell_measurement_reflns_used 5499
_cell_measurement_temperature 291(2)
_cell_measurement_theta_max 28.21
_cell_measurement_theta_min 2.50
_cell_volume 1049.40(19)
_computing_cell_refinement 'Bruker SMART'
_computing_data_collection 'Bruker SMART'
_computing_data_reduction 'Bruker SAINT'
_computing_molecular_graphics 'Bruker SHELXTL'
_computing_publication_material 'Bruker SHELXTL'
_computing_structure_refinement 'SHELXL-97 (Sheldrick, 1997)'
_computing_structure_solution 'SHELXS-97 (Sheldrick, 1990)'
_diffrn_ambient_temperature 291(2)
_diffrn_measured_fraction_theta_full 0.991
_diffrn_measured_fraction_theta_max 0.991
_diffrn_measurement_device_type 'CCD area detector'
_diffrn_measurement_method 'phi and omega scans'
_diffrn_radiation_monochromator graphite
_diffrn_radiation_source 'fine-focus sealed tube'
_diffrn_radiation_type MoK\a
_diffrn_radiation_wavelength 0.71073
_diffrn_reflns_av_R_equivalents 0.0118
_diffrn_reflns_av_sigmaI/netI 0.0175
_diffrn_reflns_limit_h_max 11
_diffrn_reflns_limit_h_min -12
_diffrn_reflns_limit_k_max 12
_diffrn_reflns_limit_k_min -12
_diffrn_reflns_limit_l_max 14
_diffrn_reflns_limit_l_min -14
_diffrn_reflns_number 7832
_diffrn_reflns_theta_full 25.50
_diffrn_reflns_theta_max 25.50
_diffrn_reflns_theta_min 2.50
_exptl_absorpt_coefficient_mu 0.960
_exptl_absorpt_correction_T_max 0.7715
_exptl_absorpt_correction_T_min 0.6751
_exptl_absorpt_correction_type multi-scan
_exptl_absorpt_process_details SADABS
_exptl_crystal_colour green
_exptl_crystal_density_diffrn 1.434
_exptl_crystal_density_method 'not measured'
_exptl_crystal_description block
_exptl_crystal_F_000 472
_exptl_crystal_size_max 0.44
_exptl_crystal_size_mid 0.37
_exptl_crystal_size_min 0.28
_refine_diff_density_max 0.306
_refine_diff_density_min -0.245
_refine_diff_density_rms 0.044
_refine_ls_extinction_method none
_refine_ls_goodness_of_fit_ref 1.053
_refine_ls_hydrogen_treatment constr
_refine_ls_matrix_type full
_refine_ls_number_parameters 272
_refine_ls_number_reflns 3881
_refine_ls_number_restraints 0
_refine_ls_restrained_S_all 1.053
_refine_ls_R_factor_all 0.0271
_refine_ls_R_factor_gt 0.0249
_refine_ls_shift/su_max 0.001
_refine_ls_shift/su_mean 0.000
_refine_ls_structure_factor_coef Fsqd
_refine_ls_weighting_details 'calc w=1/[\s^2^(Fo^2^)+(0.0294P)^2^+0.4421P] where P=(Fo^2^+2Fc^2^)/3'
_refine_ls_weighting_scheme calc
_refine_ls_wR_factor_gt 0.0628
_refine_ls_wR_factor_ref 0.0641
_reflns_number_gt 3607
_reflns_number_total 3881
_reflns_threshold_expression >2sigma(I)
_cod_data_source_file c1ce05177f.txt
_cod_data_source_block b4
_cod_depositor_comments
;
The following automatic conversions were performed:

'_symmetry_cell_setting' value 'Triclinic' changed to 'triclinic'
according to /home/saulius/struct/CIF-dictionaries/cif_core.dic
dictionary named 'cif_core.dic' version 2.4.1 from
2010-06-29.

'_exptl_absorpt_correction_type' value 'MULTI-SCAN'
changed to 'multi-scan' according to
/home/saulius/struct/CIF-dictionaries/cif_core.dic dictionary named
'cif_core.dic' version 2.4.1 from
2010-06-29.

'_refine_ls_hydrogen_treatment' value 'CONSTR' changed
to 'constr' according to
/home/saulius/struct/CIF-dictionaries/cif_core.dic dictionary named
'cif_core.dic' version 2.4.1 from 2010-06-29.

Automatic conversion script
Id: cif_fix_values 1715 2011-07-08 13:25:40Z adriana 
;
_cod_original_sg_symbol_H-M P-1
_cod_database_code 7206232

loop_
_symmetry_equiv_pos_as_xyz
'x, y, z'
'-x, -y, -z'

loop_
_atom_site_label
_atom_site_type_symbol
_atom_site_fract_x
_atom_site_fract_y
_atom_site_fract_z
_atom_site_U_iso_or_equiv
_atom_site_adp_type
_atom_site_occupancy
_atom_site_symmetry_multiplicity
_atom_site_calc_flag
_atom_site_refinement_flags
_atom_site_disorder_assembly
_atom_site_disorder_group
Ni1 Ni 0.12861(2) 0.64103(2) 1.256436(18) 0.02625(8) Uani 1 1 d . . .
O1 O 0.17364(12) 0.84184(12) 1.22053(11) 0.0336(3) Uani 1 1 d . . .
O2 O 0.34066(12) 0.61712(12) 1.26279(11) 0.0334(3) Uani 1 1 d . . .
O3 O 0.82431(15) 0.56091(16) 1.36140(13) 0.0554(4) Uani 1 1 d . . .
O4 O 0.91305(13) 0.73078(15) 1.24333(13) 0.0451(3) Uani 1 1 d . . .
O5 O 0.07550(16) 0.64999(15) 1.43941(11) 0.0498(3) Uani 1 1 d . . .
H1W H 0.0139 0.6620 1.4463 0.075 Uiso 1 1 d R . .
H2W H 0.1058 0.5838 1.5028 0.075 Uiso 1 1 d R . .
N1 N 0.16333(15) 0.66848(15) 1.06860(13) 0.0313(3) Uani 1 1 d . . .
N2 N 0.18079(15) 1.41396(15) 0.30656(13) 0.0312(3) Uani 1 1 d . . .
C1 C 0.30364(17) 0.75662(17) 1.23607(14) 0.0276(3) Uani 1 1 d . . .
C2 C 0.41939(16) 0.81778(17) 1.22060(14) 0.0256(3) Uani 1 1 d . . .
C3 C 0.55517(17) 0.72559(17) 1.26256(14) 0.0262(3) Uani 1 1 d . . .
H3 H 0.5730 0.6270 1.3033 0.031 Uiso 1 1 calc R . .
C4 C 0.66397(17) 0.78178(18) 1.24323(14) 0.0266(3) Uani 1 1 d . . .
C5 C 0.63489(18) 0.93063(18) 1.18336(15) 0.0302(4) Uani 1 1 d . . .
H5A H 0.7083 0.9674 1.1691 0.036 Uiso 1 1 calc R . .
C6 C 0.49840(18) 1.02503(17) 1.14462(15) 0.0297(3) Uani 1 1 d . . .
C7 C 0.39178(17) 0.96637(17) 1.16282(15) 0.0286(3) Uani 1 1 d . . .
H7 H 0.3006 1.0274 1.1359 0.034 Uiso 1 1 calc R . .
C8 C 0.81209(17) 0.68159(19) 1.28704(15) 0.0311(4) Uani 1 1 d . . .
C9 C 0.4657(2) 1.18740(19) 1.08637(18) 0.0430(4) Uani 1 1 d . . .
H9A H 0.4307 1.2395 1.1482 0.065 Uiso 1 1 calc R . .
H9B H 0.3929 1.2248 1.0310 0.065 Uiso 1 1 calc R . .
H9C H 0.5527 1.2013 1.0429 0.065 Uiso 1 1 calc R . .
C10 C 0.07661(19) 0.79094(19) 0.99475(16) 0.0373(4) Uani 1 1 d . . .
H10 H -0.0044 0.8553 1.0298 0.045 Uiso 1 1 calc R . .
C11 C 0.1020(2) 0.8256(2) 0.86964(16) 0.0390(4) Uani 1 1 d . . .
H11 H 0.0402 0.9129 0.8227 0.047 Uiso 1 1 calc R . .
C12 C 0.22016(19) 0.73003(18) 0.81349(16) 0.0332(4) Uani 1 1 d . . .
C13 C 0.3096(2) 0.60297(19) 0.89021(17) 0.0390(4) Uani 1 1 d . . .
H13 H 0.3900 0.5354 0.8577 0.047 Uiso 1 1 calc R . .
C14 C 0.2783(2) 0.57799(19) 1.01460(17) 0.0375(4) Uani 1 1 d . . .
H14 H 0.3406 0.4935 1.0638 0.045 Uiso 1 1 calc R . .
C15 C 0.2531(2) 0.7614(2) 0.67704(16) 0.0399(4) Uani 1 1 d . . .
H15A H 0.1965 0.7266 0.6457 0.048 Uiso 1 1 calc R . .
H15B H 0.3551 0.7055 0.6585 0.048 Uiso 1 1 calc R . .
C16 C 0.2212(3) 0.9235(2) 0.61122(17) 0.0475(5) Uani 1 1 d . . .
H16A H 0.2732 0.9604 0.6455 0.057 Uiso 1 1 calc R . .
H16B H 0.1180 0.9790 0.6249 0.057 Uiso 1 1 calc R . .
C17 C 0.2645(2) 0.95008(19) 0.47477(16) 0.0403(4) Uani 1 1 d . . .
H17A H 0.3666 0.8911 0.4608 0.048 Uiso 1 1 calc R . .
H17B H 0.2088 0.9182 0.4395 0.048 Uiso 1 1 calc R . .
C18 C 0.2387(2) 1.11085(19) 0.41223(15) 0.0335(4) Uani 1 1 d . . .
C19 C 0.3103(2) 1.1834(2) 0.44187(17) 0.0390(4) Uani 1 1 d . . .
H19 H 0.3789 1.1316 0.4982 0.047 Uiso 1 1 calc R . .
C20 C 0.27973(19) 1.33199(19) 0.38787(17) 0.0359(4) Uani 1 1 d . . .
H20 H 0.3299 1.3775 0.4087 0.043 Uiso 1 1 calc R . .
C21 C 0.11391(19) 1.34377(19) 0.27571(16) 0.0345(4) Uani 1 1 d . . .
H21 H 0.0468 1.3976 0.2182 0.041 Uiso 1 1 calc R . .
C22 C 0.1400(2) 1.1951(2) 0.32538(16) 0.0359(4) Uani 1 1 d . . .
H22 H 0.0913 1.1513 0.3006 0.043 Uiso 1 1 calc R . .

loop_
_atom_site_aniso_label
_atom_site_aniso_U_11
_atom_site_aniso_U_22
_atom_site_aniso_U_33
_atom_site_aniso_U_23
_atom_site_aniso_U_13
_atom_site_aniso_U_12
Ni1 0.02063(11) 0.02677(12) 0.03052(12) -0.00320(8) -0.00425(8) -0.01048(8)
O1 0.0199(6) 0.0306(6) 0.0484(7) -0.0079(5) -0.0067(5) -0.0078(5)
O2 0.0249(6) 0.0266(6) 0.0488(7) -0.0043(5) -0.0085(5) -0.0117(5)
O3 0.0322(7) 0.0569(9) 0.0555(9) 0.0171(7) -0.0136(6) -0.0155(6)
O4 0.0218(6) 0.0485(8) 0.0601(9) -0.0022(6) -0.0072(6) -0.0160(6)
O5 0.0519(8) 0.0485(8) 0.0321(7) -0.0047(6) -0.0017(6) -0.0081(7)
N1 0.0322(8) 0.0278(7) 0.0318(7) -0.0038(6) -0.0058(6) -0.0107(6)
N2 0.0285(7) 0.0301(7) 0.0334(7) -0.0051(6) -0.0014(6) -0.0127(6)
C1 0.0240(8) 0.0298(8) 0.0296(8) -0.0066(7) -0.0044(6) -0.0107(7)
C2 0.0216(8) 0.0276(8) 0.0287(8) -0.0093(7) -0.0016(6) -0.0093(6)
C3 0.0238(8) 0.0247(8) 0.0288(8) -0.0056(6) -0.0026(6) -0.0089(6)
C4 0.0219(8) 0.0328(8) 0.0256(8) -0.0076(7) -0.0024(6) -0.0107(7)
C5 0.0288(8) 0.0351(9) 0.0324(9) -0.0094(7) -0.0003(7) -0.0184(7)
C6 0.0326(9) 0.0266(8) 0.0301(8) -0.0082(7) -0.0006(7) -0.0119(7)
C7 0.0245(8) 0.0264(8) 0.0313(9) -0.0071(7) -0.0046(7) -0.0054(6)
C8 0.0240(8) 0.0400(10) 0.0289(9) -0.0079(7) -0.0041(7) -0.0117(7)
C9 0.0489(11) 0.0290(9) 0.0483(11) -0.0056(8) -0.0017(9) -0.0165(8)
C10 0.0328(9) 0.0328(9) 0.0364(10) -0.0079(8) -0.0058(7) -0.0025(7)
C11 0.0398(10) 0.0331(9) 0.0342(10) -0.0025(8) -0.0114(8) -0.0052(8)
C12 0.0394(10) 0.0276(8) 0.0329(9) -0.0049(7) -0.0045(7) -0.0147(7)
C13 0.0419(10) 0.0265(9) 0.0403(10) -0.0077(7) -0.0014(8) -0.0069(8)
C14 0.0405(10) 0.0242(8) 0.0386(10) -0.0017(7) -0.0080(8) -0.0059(7)
C15 0.0506(11) 0.0319(9) 0.0349(10) -0.0082(8) -0.0023(8) -0.0145(8)
C16 0.0757(15) 0.0342(10) 0.0326(10) -0.0077(8) 0.0024(9) -0.0252(10)
C17 0.0574(12) 0.0311(9) 0.0336(10) -0.0087(8) -0.0013(8) -0.0189(9)
C18 0.0399(10) 0.0309(9) 0.0283(8) -0.0086(7) 0.0037(7) -0.0146(7)
C19 0.0414(10) 0.0337(9) 0.0394(10) -0.0028(8) -0.0122(8) -0.0126(8)
C20 0.0347(9) 0.0328(9) 0.0425(10) -0.0063(8) -0.0083(8) -0.0154(8)
C21 0.0336(9) 0.0373(9) 0.0328(9) -0.0073(7) -0.0046(7) -0.0143(8)
C22 0.0405(10) 0.0392(10) 0.0350(9) -0.0124(8) -0.0007(8) -0.0211(8)

loop_
_atom_type_symbol
_atom_type_description
_atom_type_scat_dispersion_real
_atom_type_scat_dispersion_imag
_atom_type_scat_source
C C 0.0033 0.0016 'International Tables Vol C Tables 4.2.6.8 and 6.1.1.4'
H H 0.0000 0.0000 'International Tables Vol C Tables 4.2.6.8 and 6.1.1.4'
N N 0.0061 0.0033 'International Tables Vol C Tables 4.2.6.8 and 6.1.1.4'
O O 0.0106 0.0060 'International Tables Vol C Tables 4.2.6.8 and 6.1.1.4'
Ni Ni 0.3393 1.1124 'International Tables Vol C Tables 4.2.6.8 and 6.1.1.4'

loop_
_geom_angle_atom_site_label_1
_geom_angle_atom_site_label_2
_geom_angle_atom_site_label_3
_geom_angle
_geom_angle_site_symmetry_1
_geom_angle_site_symmetry_3
_geom_angle_publ_flag
O4 Ni1 O2 161.93(5) 1_455 . ?
O4 Ni1 N2 105.20(5) 1_455 1_546 ?
O2 Ni1 N2 92.69(5) . 1_546 ?
O4 Ni1 N1 89.24(6) 1_455 . ?
O2 Ni1 N1 91.20(5) . . ?
N2 Ni1 N1 96.84(5) 1_546 . ?
O4 Ni1 O5 86.03(6) 1_455 . ?
O2 Ni1 O5 90.91(5) . . ?
N2 Ni1 O5 91.91(5) 1_546 . ?
N1 Ni1 O5 170.89(5) . . ?
O4 Ni1 O1 99.92(5) 1_455 . ?
O2 Ni1 O1 62.08(4) . . ?
N2 Ni1 O1 154.64(5) 1_546 . ?
N1 Ni1 O1 86.83(5) . . ?
O5 Ni1 O1 86.33(5) . . ?
O4 Ni1 C1 130.71(5) 1_455 . ?
O2 Ni1 C1 31.29(5) . . ?
N2 Ni1 C1 123.95(5) 1_546 . ?
N1 Ni1 C1 88.54(5) . . ?
O5 Ni1 C1 88.67(6) . . ?
O1 Ni1 C1 30.80(5) . . ?
C1 O1 Ni1 86.00(9) . . ?
C1 O2 Ni1 90.92(9) . . ?
C8 O4 Ni1 132.81(12) . 1_655 ?
Ni1 O5 H1W 102.3 . . ?
Ni1 O5 H2W 129.2 . . ?
H1W O5 H2W 102.8 . . ?
C14 N1 C10 116.54(15) . . ?
C14 N1 Ni1 123.40(11) . . ?
C10 N1 Ni1 119.64(12) . . ?
C21 N2 C20 116.88(15) . . ?
C21 N2 Ni1 125.94(12) . 1_564 ?
C20 N2 Ni1 116.76(11) . 1_564 ?
O1 C1 O2 120.99(14) . . ?
O1 C1 C2 120.51(14) . . ?
O2 C1 C2 118.49(14) . . ?
O1 C1 Ni1 63.20(8) . . ?
O2 C1 Ni1 57.80(8) . . ?
C2 C1 Ni1 175.74(12) . . ?
C7 C2 C3 119.92(14) . . ?
C7 C2 C1 119.95(14) . . ?
C3 C2 C1 120.13(14) . . ?
C4 C3 C2 119.76(14) . . ?
C4 C3 H3 120.1 . . ?
C2 C3 H3 120.1 . . ?
C3 C4 C5 119.45(14) . . ?
C3 C4 C8 119.92(14) . . ?
C5 C4 C8 120.63(14) . . ?
C6 C5 C4 121.40(15) . . ?
C6 C5 H5A 119.3 . . ?
C4 C5 H5A 119.3 . . ?
C5 C6 C7 118.32(15) . . ?
C5 C6 C9 120.94(15) . . ?
C7 C6 C9 120.73(15) . . ?
C2 C7 C6 121.09(15) . . ?
C2 C7 H7 119.5 . . ?
C6 C7 H7 119.5 . . ?
O3 C8 O4 125.99(16) . . ?
O3 C8 C4 118.24(15) . . ?
O4 C8 C4 115.77(15) . . ?
C6 C9 H9A 109.5 . . ?
C6 C9 H9B 109.5 . . ?
H9A C9 H9B 109.5 . . ?
C6 C9 H9C 109.5 . . ?
H9A C9 H9C 109.5 . . ?
H9B C9 H9C 109.5 . . ?
N1 C10 C11 123.25(16) . . ?
N1 C10 H10 118.4 . . ?
C11 C10 H10 118.4 . . ?
C10 C11 C12 120.14(16) . . ?
C10 C11 H11 119.9 . . ?
C12 C11 H11 119.9 . . ?
C11 C12 C13 116.48(16) . . ?
C11 C12 C15 122.60(16) . . ?
C13 C12 C15 120.91(16) . . ?
C14 C13 C12 119.75(17) . . ?
C14 C13 H13 120.1 . . ?
C12 C13 H13 120.1 . . ?
N1 C14 C13 123.81(16) . . ?
N1 C14 H14 118.1 . . ?
C13 C14 H14 118.1 . . ?
C12 C15 C16 114.51(15) . . ?
C12 C15 H15A 108.6 . . ?
C16 C15 H15A 108.6 . . ?
C12 C15 H15B 108.6 . . ?
C16 C15 H15B 108.6 . . ?
H15A C15 H15B 107.6 . . ?
C15 C16 C17 113.10(15) . . ?
C15 C16 H16A 109.0 . . ?
C17 C16 H16A 109.0 . . ?
C15 C16 H16B 109.0 . . ?
C17 C16 H16B 109.0 . . ?
H16A C16 H16B 107.8 . . ?
C18 C17 C16 112.16(15) . . ?
C18 C17 H17A 109.2 . . ?
C16 C17 H17A 109.2 . . ?
C18 C17 H17B 109.2 . . ?
C16 C17 H17B 109.2 . . ?
H17A C17 H17B 107.9 . . ?
C22 C18 C19 116.40(16) . . ?
C22 C18 C17 122.33(16) . . ?
C19 C18 C17 121.24(16) . . ?
C20 C19 C18 120.22(17) . . ?
C20 C19 H19 119.9 . . ?
C18 C19 H19 119.9 . . ?
N2 C20 C19 123.07(16) . . ?
N2 C20 H20 118.5 . . ?
C19 C20 H20 118.5 . . ?
N2 C21 C22 123.09(16) . . ?
N2 C21 H21 118.5 . . ?
C22 C21 H21 118.5 . . ?
C21 C22 C18 120.28(16) . . ?
C21 C22 H22 119.9 . . ?
C18 C22 H22 119.9 . . ?

loop_
_geom_bond_atom_site_label_1
_geom_bond_atom_site_label_2
_geom_bond_distance
_geom_bond_site_symmetry_2
_geom_bond_publ_flag
Ni1 O4 2.0095(12) 1_455 ?
Ni1 O2 2.0760(11) . ?
Ni1 N2 2.0817(14) 1_546 ?
Ni1 N1 2.0908(14) . ?
Ni1 O5 2.1134(13) . ?
Ni1 O1 2.1949(12) . ?
Ni1 C1 2.4531(16) . ?
O1 C1 1.2591(19) . ?
O2 C1 1.2742(19) . ?
O3 C8 1.240(2) . ?
O4 C8 1.266(2) . ?
O4 Ni1 2.0095(12) 1_655 ?
O5 H1W 0.5765 . ?
O5 H2W 0.8399 . ?
N1 C14 1.341(2) . ?
N1 C10 1.347(2) . ?
N2 C21 1.341(2) . ?
N2 C20 1.346(2) . ?
N2 Ni1 2.0816(14) 1_564 ?
C1 C2 1.502(2) . ?
C2 C7 1.393(2) . ?
C2 C3 1.395(2) . ?
C3 C4 1.393(2) . ?
C3 H3 0.9300 . ?
C4 C5 1.397(2) . ?
C4 C8 1.514(2) . ?
C5 C6 1.392(2) . ?
C5 H5A 0.9300 . ?
C6 C7 1.393(2) . ?
C6 C9 1.509(2) . ?
C7 H7 0.9300 . ?
C9 H9A 0.9600 . ?
C9 H9B 0.9600 . ?
C9 H9C 0.9600 . ?
C10 C11 1.381(3) . ?
C10 H10 0.9300 . ?
C11 C12 1.395(3) . ?
C11 H11 0.9300 . ?
C12 C13 1.396(2) . ?
C12 C15 1.512(2) . ?
C13 C14 1.381(3) . ?
C13 H13 0.9300 . ?
C14 H14 0.9300 . ?
C15 C16 1.522(2) . ?
C15 H15A 0.9700 . ?
C15 H15B 0.9700 . ?
C16 C17 1.525(2) . ?
C16 H16A 0.9700 . ?
C16 H16B 0.9700 . ?
C17 C18 1.514(2) . ?
C17 H17A 0.9700 . ?
C17 H17B 0.9700 . ?
C18 C22 1.390(3) . ?
C18 C19 1.391(3) . ?
C19 C20 1.382(2) . ?
C19 H19 0.9300 . ?
C20 H20 0.9300 . ?
C21 C22 1.384(2) . ?
C21 H21 0.9300 . ?
C22 H22 0.9300 . ?

loop_
_geom_hbond_atom_site_label_D
_geom_hbond_atom_site_label_H
_geom_hbond_atom_site_label_A
_geom_hbond_distance_DH
_geom_hbond_distance_HA
_geom_hbond_distance_DA
_geom_hbond_angle_DHA
_geom_hbond_site_symmetry_A
O5 H2W O3 0.84 1.82 2.6618(18) 178.7 2_668
O5 H1W O4 0.58 2.56 2.8135(19) 110.9 1_455

loop_
_geom_torsion_atom_site_label_1
_geom_torsion_atom_site_label_2
_geom_torsion_atom_site_label_3
_geom_torsion_atom_site_label_4
_geom_torsion
_geom_torsion_site_symmetry_1
_geom_torsion_site_symmetry_2
_geom_torsion_site_symmetry_3
_geom_torsion_site_symmetry_4
_geom_torsion_publ_flag
O4 Ni1 O1 C1 178.87(10) 1_455 . . . ?
O2 Ni1 O1 C1 0.58(9) . . . . ?
N2 Ni1 O1 C1 6.84(17) 1_546 . . . ?
N1 Ni1 O1 C1 -92.46(10) . . . . ?
O5 Ni1 O1 C1 93.56(10) . . . . ?
O4 Ni1 O2 C1 -6.0(2) 1_455 . . . ?
N2 Ni1 O2 C1 -177.90(10) 1_546 . . . ?
N1 Ni1 O2 C1 85.20(10) . . . . ?
O5 Ni1 O2 C1 -85.94(10) . . . . ?
O1 Ni1 O2 C1 -0.58(9) . . . . ?
O4 Ni1 N1 C14 -149.17(14) 1_455 . . . ?
O2 Ni1 N1 C14 48.90(14) . . . . ?
N2 Ni1 N1 C14 -43.95(15) 1_546 . . . ?
O5 Ni1 N1 C14 152.2(3) . . . . ?
O1 Ni1 N1 C14 110.85(14) . . . . ?
C1 Ni1 N1 C14 80.08(14) . . . . ?
O4 Ni1 N1 C10 38.48(14) 1_455 . . . ?
O2 Ni1 N1 C10 -123.45(13) . . . . ?
N2 Ni1 N1 C10 143.70(13) 1_546 . . . ?
O5 Ni1 N1 C10 -20.1(4) . . . . ?
O1 Ni1 N1 C10 -61.50(13) . . . . ?
C1 Ni1 N1 C10 -92.27(13) . . . . ?
Ni1 O1 C1 O2 -0.98(15) . . . . ?
Ni1 O1 C1 C2 177.60(14) . . . . ?
Ni1 O2 C1 O1 1.03(16) . . . . ?
Ni1 O2 C1 C2 -177.58(13) . . . . ?
O4 Ni1 C1 O1 -1.47(13) 1_455 . . . ?
O2 Ni1 C1 O1 -179.01(15) . . . . ?
N2 Ni1 C1 O1 -176.47(9) 1_546 . . . ?
N1 Ni1 C1 O1 86.26(10) . . . . ?
O5 Ni1 C1 O1 -85.07(10) . . . . ?
O4 Ni1 C1 O2 177.54(9) 1_455 . . . ?
N2 Ni1 C1 O2 2.53(12) 1_546 . . . ?
N1 Ni1 C1 O2 -94.73(10) . . . . ?
O5 Ni1 C1 O2 93.94(10) . . . . ?
O1 Ni1 C1 O2 179.01(15) . . . . ?
O4 Ni1 C1 C2 -152.5(15) 1_455 . . . ?
O2 Ni1 C1 C2 30.0(15) . . . . ?
N2 Ni1 C1 C2 32.5(16) 1_546 . . . ?
N1 Ni1 C1 C2 -64.7(16) . . . . ?
O5 Ni1 C1 C2 123.9(16) . . . . ?
O1 Ni1 C1 C2 -151.0(16) . . . . ?
O1 C1 C2 C7 -14.6(2) . . . . ?
O2 C1 C2 C7 163.99(15) . . . . ?
Ni1 C1 C2 C7 135.2(15) . . . . ?
O1 C1 C2 C3 166.22(15) . . . . ?
O2 C1 C2 C3 -15.2(2) . . . . ?
Ni1 C1 C2 C3 -43.9(16) . . . . ?
C7 C2 C3 C4 -1.9(2) . . . . ?
C1 C2 C3 C4 177.26(14) . . . . ?
C2 C3 C4 C5 0.9(2) . . . . ?
C2 C3 C4 C8 -179.13(14) . . . . ?
C3 C4 C5 C6 1.3(2) . . . . ?
C8 C4 C5 C6 -178.69(15) . . . . ?
C4 C5 C6 C7 -2.4(2) . . . . ?
C4 C5 C6 C9 176.53(16) . . . . ?
C3 C2 C7 C6 0.8(2) . . . . ?
C1 C2 C7 C6 -178.39(15) . . . . ?
C5 C6 C7 C2 1.4(2) . . . . ?
C9 C6 C7 C2 -177.56(16) . . . . ?
Ni1 O4 C8 O3 6.6(3) 1_655 . . . ?
Ni1 O4 C8 C4 -173.60(11) 1_655 . . . ?
C3 C4 C8 O3 -15.3(2) . . . . ?
C5 C4 C8 O3 164.69(17) . . . . ?
C3 C4 C8 O4 164.88(16) . . . . ?
C5 C4 C8 O4 -15.1(2) . . . . ?
C14 N1 C10 C11 -0.5(3) . . . . ?
Ni1 N1 C10 C11 172.40(14) . . . . ?
N1 C10 C11 C12 1.7(3) . . . . ?
C10 C11 C12 C13 -1.4(3) . . . . ?
C10 C11 C12 C15 179.66(17) . . . . ?
C11 C12 C13 C14 0.0(3) . . . . ?
C15 C12 C13 C14 179.04(17) . . . . ?
C10 N1 C14 C13 -1.0(3) . . . . ?
Ni1 N1 C14 C13 -173.53(14) . . . . ?
C12 C13 C14 N1 1.2(3) . . . . ?
C11 C12 C15 C16 36.3(3) . . . . ?
C13 C12 C15 C16 -142.61(19) . . . . ?
C12 C15 C16 C17 176.41(17) . . . . ?
C15 C16 C17 C18 -177.15(17) . . . . ?
C16 C17 C18 C22 -116.6(2) . . . . ?
C16 C17 C18 C19 61.5(2) . . . . ?
C22 C18 C19 C20 1.3(3) . . . . ?
C17 C18 C19 C20 -176.83(17) . . . . ?
C21 N2 C20 C19 -2.1(3) . . . . ?
Ni1 N2 C20 C19 170.88(14) 1_564 . . . ?
C18 C19 C20 N2 0.7(3) . . . . ?
C20 N2 C21 C22 1.5(3) . . . . ?
Ni1 N2 C21 C22 -170.72(13) 1_564 . . . ?
N2 C21 C22 C18 0.5(3) . . . . ?
C19 C18 C22 C21 -1.9(3) . . . . ?
C17 C18 C22 C21 176.28(16) . . . . ?
